data_4101785
loop_
_publ_author_name
'Ramesh Giri'
'Jonathan K. Lam'
'Jin-Quan Yu'

_publ_section_title
;
 Synthetic Applications of Pd(II)-Catalyzed C-H Carboxylation and
 Mechanistic Insights: Expedient Routes to Anthranilic Acids,
 Oxazolinones, and Quinazolinones
;
_journal_name_full 'Journal of the American Chemical Society'
_journal_page_first 686
_journal_page_last 693
_journal_paper_doi 10.1021/ja9077705
_journal_volume 132
_journal_year 2010
_chemical_formula_sum 'C19 H22 N O5 Pd S'
_chemical_formula_weight 482.84
_chemical_name_systematic
; 
 ? 
;
_space_group_IT_number 9
_symmetry_cell_setting monoclinic
_symmetry_space_group_name_Hall 'C -2yc'
_symmetry_space_group_name_H-M 'C 1 c 1'
_atom_sites_solution_hydrogens geom
_atom_sites_solution_primary direct
_atom_sites_solution_secondary difmap
_audit_creation_method SHELXL-97
_cell_angle_alpha 90.00
_cell_angle_beta 98.100(6)
_cell_angle_gamma 90.00
_cell_formula_units_Z 16
_cell_length_a 57.31(2)
_cell_length_b 7.522(3)
_cell_length_c 18.203(7)
_cell_measurement_reflns_used 9780
_cell_measurement_temperature 150(2)
_cell_measurement_theta_max 28.24
_cell_measurement_theta_min 2.73
_cell_volume 7769(5)
_computing_cell_refinement 'Bruker SAINT'
_computing_data_collection 'Bruker APEX2'
_computing_data_reduction 'Bruker SAINT'
_computing_molecular_graphics 'Bruker SHELXTL'
_computing_publication_material 'Bruker SHELXTL'
_computing_structure_refinement 'SHELXL-97 (Sheldrick, 2008)'
_computing_structure_solution 'SHELXS-97 (Sheldrick, 2008)'
_diffrn_ambient_temperature 150(2)
_diffrn_measured_fraction_theta_full 0.998
_diffrn_measured_fraction_theta_max 0.998
_diffrn_measurement_device_type 'Bruker APEX-II CCD'
_diffrn_measurement_method '\f and \w scans'
_diffrn_radiation_monochromator graphite
_diffrn_radiation_source 'fine-focus sealed tube'
_diffrn_radiation_type MoK\a
_diffrn_radiation_wavelength 0.71073
_diffrn_reflns_av_R_equivalents 0.0391
_diffrn_reflns_av_sigmaI/netI 0.0414
_diffrn_reflns_limit_h_max 68
_diffrn_reflns_limit_h_min -68
_diffrn_reflns_limit_k_max 8
_diffrn_reflns_limit_k_min -8
_diffrn_reflns_limit_l_max 21
_diffrn_reflns_limit_l_min -20
_diffrn_reflns_number 35679
_diffrn_reflns_theta_full 25.00
_diffrn_reflns_theta_max 25.00
_diffrn_reflns_theta_min 1.44
_exptl_absorpt_coefficient_mu 1.093
_exptl_absorpt_correction_T_max 0.8276
_exptl_absorpt_correction_T_min 0.7212
_exptl_absorpt_correction_type multi-scan
_exptl_absorpt_process_details SADABS
_exptl_crystal_colour orange
_exptl_crystal_density_diffrn 1.651
_exptl_crystal_density_method 'not measured'
_exptl_crystal_description Needle
_exptl_crystal_F_000 3920
_exptl_crystal_size_max 0.32
_exptl_crystal_size_mid 0.26
_exptl_crystal_size_min 0.18
_refine_diff_density_max 1.392
_refine_diff_density_min -0.693
_refine_diff_density_rms 0.109
_refine_ls_abs_structure_details 'Flack H D (1983), Acta Cryst. A39, 876-881'
_refine_ls_abs_structure_Flack 0.50(3)
_refine_ls_extinction_method none
_refine_ls_goodness_of_fit_ref 1.050
_refine_ls_hydrogen_treatment constr
_refine_ls_matrix_type full
_refine_ls_number_parameters 1018
_refine_ls_number_reflns 10746
_refine_ls_number_restraints 2
_refine_ls_restrained_S_all 1.050
_refine_ls_R_factor_all 0.0403
_refine_ls_R_factor_gt 0.0385
_refine_ls_shift/su_max 0.003
_refine_ls_shift/su_mean 0.000
_refine_ls_structure_factor_coef Fsqd
_refine_ls_weighting_details 'calc w=1/[\s^2^(Fo^2^)+(0.0534P)^2^+28.1147P] where P=(Fo^2^+2Fc^2^)/3'
_refine_ls_weighting_scheme calc
_refine_ls_wR_factor_gt 0.1000
_refine_ls_wR_factor_ref 0.1016
_reflns_number_gt 10308
_reflns_number_total 10746
_reflns_threshold_expression >2sigma(I)
_cod_data_source_file ja9077705_si_001.cif
_cod_data_source_block yu13a
_cod_depositor_comments
;
The following automatic conversions were performed:

'_exptl_absorpt_correction_type' value 'multi-scans' was replaced
with the value 'multi-scan' as specified in the replacement file
'src/cod-tools/trunk/data/replacement-values/replacement_values.lst'.

Automatic conversion script
Id: cif_fix_values 5376 2017-05-30 11:51:03Z andrius 
;
_cod_original_cell_volume 7768(5)
_cod_database_code 4101785

loop_
_symmetry_equiv_pos_as_xyz
'x, y, z'
'x, -y, z+1/2'
'x+1/2, y+1/2, z'
'x+1/2, -y+1/2, z+1/2'

loop_
_atom_site_label
_atom_site_type_symbol
_atom_site_fract_x
_atom_site_fract_y
_atom_site_fract_z
_atom_site_U_iso_or_equiv
_atom_site_adp_type
_atom_site_occupancy
_atom_site_symmetry_multiplicity
_atom_site_calc_flag
_atom_site_refinement_flags
_atom_site_disorder_assembly
_atom_site_disorder_group
C1 C 0.39540(13) 0.0608(9) 0.5361(4) 0.0246(16) Uani 1 1 d . . .
C2 C 0.40278(15) 0.1252(9) 0.4702(4) 0.0301(17) Uani 1 1 d . . .
C3 C 0.38666(13) 0.1876(9) 0.4117(4) 0.0277(17) Uani 1 1 d . . .
C4 C 0.36277(14) 0.1926(10) 0.4171(4) 0.0292(17) Uani 1 1 d . . .
C5 C 0.35477(12) 0.1296(9) 0.4807(4) 0.0278(16) Uani 1 1 d . . .
C6 C 0.37107(14) 0.0654(9) 0.5396(4) 0.0241(16) Uani 1 1 d . . .
C7 C 0.37183(14) -0.0908(8) 0.6584(4) 0.0253(16) Uani 1 1 d . . .
C8 C 0.35729(14) -0.1450(10) 0.7175(4) 0.0327(18) Uani 1 1 d . . .
H8A H 0.3617 -0.2653 0.7348 0.049 Uiso 1 1 calc R . .
H8B H 0.3405 -0.1429 0.6970 0.049 Uiso 1 1 calc R . .
H8C H 0.3601 -0.0619 0.7593 0.049 Uiso 1 1 calc R . .
C9 C 0.43949(13) -0.0908(10) 0.7826(4) 0.0330(16) Uani 1 1 d . . .
H9A H 0.4236 -0.1114 0.7962 0.040 Uiso 1 1 calc R . .
H9B H 0.4434 0.0371 0.7883 0.040 Uiso 1 1 calc R . .
C10 C 0.45784(14) -0.2055(10) 0.8284(4) 0.0367(18) Uani 1 1 d . . .
H10A H 0.4632 -0.1510 0.8774 0.044 Uiso 1 1 calc R . .
H10B H 0.4517 -0.3261 0.8358 0.044 Uiso 1 1 calc R . .
C11 C 0.47701(14) -0.2109(11) 0.7824(5) 0.042(2) Uani 1 1 d . . .
H11A H 0.4875 -0.3141 0.7957 0.050 Uiso 1 1 calc R . .
H11B H 0.4865 -0.1006 0.7884 0.050 Uiso 1 1 calc R . .
C12 C 0.46410(15) -0.2282(12) 0.7025(5) 0.038(2) Uani 1 1 d . . .
H12A H 0.4724 -0.1606 0.6672 0.045 Uiso 1 1 calc R . .
H12B H 0.4629 -0.3542 0.6868 0.045 Uiso 1 1 calc R . .
C13 C 0.48362(12) 0.2609(9) 0.5779(4) 0.0199(14) Uani 1 1 d . . .
C14 C 0.50352(11) 0.1948(8) 0.6213(4) 0.0212(14) Uani 1 1 d . . .
H14 H 0.5024 0.1419 0.6680 0.025 Uiso 1 1 calc R . .
C15 C 0.52529(12) 0.2072(9) 0.5950(4) 0.0281(16) Uani 1 1 d . . .
H15 H 0.5390 0.1608 0.6243 0.034 Uiso 1 1 calc R . .
C16 C 0.52725(12) 0.2843(9) 0.5285(4) 0.0235(15) Uani 1 1 d . . .
C17 C 0.50708(11) 0.3552(9) 0.4871(4) 0.0275(14) Uani 1 1 d . . .
H17 H 0.5083 0.4130 0.4414 0.033 Uiso 1 1 calc R . .
C18 C 0.48524(11) 0.3433(8) 0.5109(4) 0.0252(14) Uani 1 1 d . . .
H18 H 0.4716 0.3909 0.4818 0.030 Uiso 1 1 calc R . .
C19 C 0.55040(14) 0.3006(11) 0.5009(4) 0.0360(19) Uani 1 1 d . . .
H19A H 0.5629 0.2579 0.5390 0.054 Uiso 1 1 calc R . .
H19B H 0.5533 0.4255 0.4897 0.054 Uiso 1 1 calc R . .
H19C H 0.5502 0.2292 0.4558 0.054 Uiso 1 1 calc R . .
C20 C 0.36027(13) 0.4114(9) 0.6635(4) 0.0226(15) Uani 1 1 d . . .
C21 C 0.35294(12) 0.3526(9) 0.7294(4) 0.0240(16) Uani 1 1 d . . .
H21 H 0.3366 0.3561 0.7340 0.029 Uiso 1 1 calc R . .
C22 C 0.36865(14) 0.2895(10) 0.7881(4) 0.0329(18) Uani 1 1 d . . .
H22 H 0.3631 0.2478 0.8318 0.039 Uiso 1 1 calc R . .
C23 C 0.39251(14) 0.2873(10) 0.7828(5) 0.0333(18) Uani 1 1 d . . .
H23 H 0.4034 0.2432 0.8228 0.040 Uiso 1 1 calc R . .
C24 C 0.40043(13) 0.3495(9) 0.7190(4) 0.0301(17) Uani 1 1 d . . .
H24 H 0.4168 0.3480 0.7150 0.036 Uiso 1 1 calc R . .
C25 C 0.38446(14) 0.4134(10) 0.6615(4) 0.0264(17) Uani 1 1 d . . .
C26 C 0.38413(12) 0.5632(8) 0.5405(4) 0.0232(16) Uani 1 1 d . . .
C27 C 0.39837(13) 0.6177(10) 0.4833(4) 0.0273(16) Uani 1 1 d . . .
H27A H 0.3904 0.5821 0.4343 0.041 Uiso 1 1 calc R . .
H27B H 0.4138 0.5603 0.4926 0.041 Uiso 1 1 calc R . .
H27C H 0.4004 0.7471 0.4847 0.041 Uiso 1 1 calc R . .
C28 C 0.31607(15) 0.5967(13) 0.4188(5) 0.041(2) Uani 1 1 d . . .
H28A H 0.3123 0.4704 0.4076 0.050 Uiso 1 1 calc R . .
H28B H 0.3322 0.6213 0.4077 0.050 Uiso 1 1 calc R . .
C29 C 0.29845(17) 0.7166(14) 0.3744(6) 0.052(3) Uani 1 1 d . . .
H29A H 0.2930 0.6666 0.3247 0.063 Uiso 1 1 calc R . .
H29B H 0.3050 0.8369 0.3689 0.063 Uiso 1 1 calc R . .
C30 C 0.27848(15) 0.7196(13) 0.4234(5) 0.046(2) Uani 1 1 d . . .
H30A H 0.2695 0.8324 0.4169 0.055 Uiso 1 1 calc R . .
H30B H 0.2675 0.6191 0.4110 0.055 Uiso 1 1 calc R . .
C31 C 0.29083(16) 0.7030(11) 0.4998(5) 0.035(2) Uani 1 1 d . . .
H31A H 0.2918 0.8202 0.5249 0.043 Uiso 1 1 calc R . .
H31B H 0.2823 0.6198 0.5287 0.043 Uiso 1 1 calc R . .
C32 C 0.27190(11) 0.2131(9) 0.6214(4) 0.0188(14) Uani 1 1 d . . .
C33 C 0.25212(13) 0.2821(10) 0.5795(4) 0.0277(16) Uani 1 1 d . . .
H33 H 0.2533 0.3327 0.5324 0.033 Uiso 1 1 calc R . .
C34 C 0.23083(12) 0.2791(9) 0.6045(4) 0.0221(15) Uani 1 1 d . . .
H34 H 0.2174 0.3286 0.5750 0.027 Uiso 1 1 calc R . .
C35 C 0.22863(13) 0.2029(9) 0.6739(4) 0.0251(16) Uani 1 1 d . . .
C36 C 0.24841(13) 0.1321(10) 0.7153(4) 0.0285(16) Uani 1 1 d . . .
H36 H 0.2471 0.0798 0.7620 0.034 Uiso 1 1 calc R . .
C37 C 0.27007(13) 0.1347(10) 0.6910(4) 0.0264(16) Uani 1 1 d . . .
H37 H 0.2835 0.0850 0.7203 0.032 Uiso 1 1 calc R . .
C38 C 0.20517(14) 0.2040(11) 0.7020(5) 0.0343(19) Uani 1 1 d . . .
H38A H 0.2035 0.0950 0.7303 0.051 Uiso 1 1 calc R . .
H38B H 0.1925 0.2104 0.6599 0.051 Uiso 1 1 calc R . .
H38C H 0.2043 0.3075 0.7342 0.051 Uiso 1 1 calc R . .
C39 C 0.14446(13) 0.1121(10) 0.2880(4) 0.0275(16) Uani 1 1 d . . .
C40 C 0.15189(14) 0.1685(9) 0.2218(4) 0.0281(16) Uani 1 1 d . . .
H40 H 0.1681 0.1630 0.2167 0.034 Uiso 1 1 calc R . .
C41 C 0.13594(13) 0.2320(11) 0.1639(4) 0.0316(17) Uani 1 1 d . . .
H41 H 0.1413 0.2663 0.1189 0.038 Uiso 1 1 calc R . .
C42 C 0.11216(13) 0.2466(11) 0.1705(4) 0.0326(18) Uani 1 1 d . . .
H42 H 0.1014 0.2959 0.1312 0.039 Uiso 1 1 calc R . .
C43 C 0.10424(13) 0.1880(10) 0.2352(4) 0.0314(17) Uani 1 1 d . . .
H43 H 0.0880 0.1943 0.2401 0.038 Uiso 1 1 calc R . .
C44 C 0.12076(13) 0.1186(10) 0.2941(4) 0.0265(16) Uani 1 1 d . . .
C45 C 0.12102(14) -0.0263(10) 0.4122(5) 0.0317(18) Uani 1 1 d . . .
C46 C 0.10736(14) -0.0760(10) 0.4750(5) 0.0349(18) Uani 1 1 d . . .
H46A H 0.1064 -0.2058 0.4784 0.052 Uiso 1 1 calc R . .
H46B H 0.0914 -0.0262 0.4651 0.052 Uiso 1 1 calc R . .
H46C H 0.1154 -0.0282 0.5218 0.052 Uiso 1 1 calc R . .
C47 C 0.18841(15) -0.0935(14) 0.5305(5) 0.048(2) Uani 1 1 d . . .
H47A H 0.1723 -0.1235 0.5406 0.058 Uiso 1 1 calc R . .
H47B H 0.1920 0.0313 0.5454 0.058 Uiso 1 1 calc R . .
C48 C 0.20617(17) -0.2169(13) 0.5702(5) 0.049(2) Uani 1 1 d . . .
H48A H 0.2115 -0.1746 0.6212 0.058 Uiso 1 1 calc R . .
H48B H 0.1996 -0.3381 0.5725 0.058 Uiso 1 1 calc R . .
C49 C 0.22538(16) -0.2149(14) 0.5259(6) 0.053(3) Uani 1 1 d . . .
H49A H 0.2343 -0.3281 0.5313 0.064 Uiso 1 1 calc R . .
H49B H 0.2364 -0.1156 0.5410 0.064 Uiso 1 1 calc R . .
C50 C 0.21345(16) -0.1903(13) 0.4470(5) 0.042(2) Uani 1 1 d . . .
H50A H 0.2224 -0.1060 0.4199 0.050 Uiso 1 1 calc R . .
H50B H 0.2122 -0.3052 0.4202 0.050 Uiso 1 1 calc R . .
C51 C 0.23327(12) 0.2942(8) 0.3246(4) 0.0205(15) Uani 1 1 d . . .
C52 C 0.23589(13) 0.3690(9) 0.2576(4) 0.0265(16) Uani 1 1 d . . .
H52 H 0.2227 0.4229 0.2284 0.032 Uiso 1 1 calc R . .
C53 C 0.25739(13) 0.3664(10) 0.2325(4) 0.0288(16) Uani 1 1 d . . .
H53 H 0.2588 0.4163 0.1854 0.035 Uiso 1 1 calc R . .
C54 C 0.27702(13) 0.2923(9) 0.2746(4) 0.0258(16) Uani 1 1 d . . .
C55 C 0.27456(12) 0.2193(10) 0.3428(4) 0.0275(17) Uani 1 1 d . . .
H55 H 0.2878 0.1675 0.3723 0.033 Uiso 1 1 calc R . .
C56 C 0.25284(12) 0.2209(10) 0.3685(4) 0.0262(16) Uani 1 1 d . . .
H56 H 0.2513 0.1722 0.4158 0.031 Uiso 1 1 calc R . .
C57 C 0.30029(13) 0.2906(10) 0.2474(5) 0.0329(18) Uani 1 1 d . . .
H57A H 0.3117 0.2259 0.2828 0.049 Uiso 1 1 calc R . .
H57B H 0.3057 0.4130 0.2426 0.049 Uiso 1 1 calc R . .
H57C H 0.2988 0.2317 0.1990 0.049 Uiso 1 1 calc R . .
C58 C 0.11102(13) 0.4763(9) 0.4143(4) 0.0264(16) Uani 1 1 d . . .
C59 C 0.10365(12) 0.4174(9) 0.4815(4) 0.0270(16) Uani 1 1 d . . .
H59 H 0.0874 0.4245 0.4869 0.032 Uiso 1 1 calc R . .
C60 C 0.11936(14) 0.3502(10) 0.5389(4) 0.0318(17) Uani 1 1 d . . .
H60 H 0.1139 0.3117 0.5832 0.038 Uiso 1 1 calc R . .
C61 C 0.14350(15) 0.3382(10) 0.5325(5) 0.0326(17) Uani 1 1 d . . .
H61 H 0.1544 0.2896 0.5715 0.039 Uiso 1 1 calc R . .
C62 C 0.15103(13) 0.3992(9) 0.4676(4) 0.0305(16) Uani 1 1 d . . .
H62 H 0.1673 0.3937 0.4626 0.037 Uiso 1 1 calc R . .
C63 C 0.13520(14) 0.4675(9) 0.4105(4) 0.0250(16) Uani 1 1 d . . .
C64 C 0.13467(12) 0.6224(10) 0.2918(4) 0.0282(16) Uani 1 1 d . . .
C65 C 0.14916(12) 0.6728(10) 0.2335(4) 0.0300(17) Uani 1 1 d . . .
H65A H 0.1458 0.5917 0.1912 0.045 Uiso 1 1 calc R . .
H65B H 0.1659 0.6651 0.2537 0.045 Uiso 1 1 calc R . .
H65C H 0.1454 0.7948 0.2171 0.045 Uiso 1 1 calc R . .
C66 C 0.06828(15) 0.7293(14) 0.1752(5) 0.057(2) Uani 1 1 d . . .
H66A H 0.0689 0.6122 0.1507 0.068 Uiso 1 1 calc R . .
H66B H 0.0834 0.7911 0.1735 0.068 Uiso 1 1 calc R . .
C67 C 0.0485(2) 0.8366(19) 0.1370(6) 0.096(5) Uani 1 1 d . . .
H67A H 0.0534 0.9621 0.1327 0.115 Uiso 1 1 calc R . .
H67B H 0.0432 0.7893 0.0867 0.115 Uiso 1 1 calc R . .
C68 C 0.02993(16) 0.8225(17) 0.1828(5) 0.068(3) Uani 1 1 d . . .
H68A H 0.0183 0.7318 0.1622 0.082 Uiso 1 1 calc R . .
H68B H 0.0217 0.9379 0.1842 0.082 Uiso 1 1 calc R . .
C69 C 0.04072(14) 0.7711(12) 0.2583(5) 0.037(2) Uani 1 1 d . . .
H69A H 0.0417 0.8747 0.2922 0.044 Uiso 1 1 calc R . .
H69B H 0.0314 0.6765 0.2783 0.044 Uiso 1 1 calc R . .
C70 C 0.02207(12) 0.2844(9) 0.3757(4) 0.0228(15) Uani 1 1 d . . .
C71 C 0.01960(11) 0.3536(9) 0.4478(3) 0.0253(14) Uani 1 1 d . . .
H71 H 0.0326 0.4036 0.4790 0.030 Uiso 1 1 calc R . .
C72 C -0.00258(11) 0.3445(8) 0.4700(4) 0.0263(14) Uani 1 1 d . . .
H72 H -0.0048 0.3912 0.5171 0.032 Uiso 1 1 calc R . .
C73 C -0.02171(12) 0.2684(8) 0.4251(4) 0.0218(14) Uani 1 1 d . . .
C74 C -0.01843(12) 0.2093(9) 0.3556(4) 0.0227(14) Uani 1 1 d . . .
H74 H -0.0315 0.1628 0.3233 0.027 Uiso 1 1 calc R . .
C75 C 0.00349(12) 0.2161(8) 0.3315(4) 0.0238(14) Uani 1 1 d . . .
H75 H 0.0054 0.1725 0.2837 0.029 Uiso 1 1 calc R . .
C76 C -0.04555(13) 0.2597(10) 0.4513(4) 0.0299(16) Uani 1 1 d . . .
H76A H -0.0568 0.1998 0.4138 0.045 Uiso 1 1 calc R . .
H76B H -0.0511 0.3805 0.4592 0.045 Uiso 1 1 calc R . .
H76C H -0.0442 0.1933 0.4980 0.045 Uiso 1 1 calc R . .
N1 N 0.36147(12) 0.0025(7) 0.6031(4) 0.0277(15) Uani 1 1 d . . .
H1 H 0.3467 0.0305 0.6050 0.033 Uiso 1 1 calc R . .
N2 N 0.39481(11) 0.4678(7) 0.5991(3) 0.0212(13) Uani 1 1 d . . .
H2 H 0.4096 0.4368 0.5981 0.025 Uiso 1 1 calc R . .
N3 N 0.11109(12) 0.0647(8) 0.3581(4) 0.0303(15) Uani 1 1 d . . .
H3 H 0.0965 0.0984 0.3605 0.036 Uiso 1 1 calc R . .
N4 N 0.14514(11) 0.5250(7) 0.3481(3) 0.0249(13) Uani 1 1 d . . .
H4 H 0.1598 0.4932 0.3461 0.030 Uiso 1 1 calc R . .
O1 O 0.39269(9) -0.1361(7) 0.6667(3) 0.0286(12) Uani 1 1 d . . .
O2 O 0.44113(9) -0.1536(7) 0.7068(3) 0.0336(12) Uani 1 1 d . . .
O3 O 0.44658(9) 0.0768(6) 0.5765(3) 0.0214(11) Uani 1 1 d . . .
O4 O 0.46019(10) 0.2411(8) 0.6895(3) 0.0285(12) Uani 1 1 d . . .
O5 O 0.44235(9) 0.3973(6) 0.5779(3) 0.0275(12) Uani 1 1 d . . .
O6 O 0.36249(9) 0.6117(7) 0.5332(3) 0.0283(12) Uani 1 1 d . . .
O7 O 0.31429(9) 0.6358(7) 0.4944(3) 0.0323(12) Uani 1 1 d . . .
O8 O 0.30892(9) 0.3938(7) 0.6223(3) 0.0266(12) Uani 1 1 d . . .
O9 O 0.29531(10) 0.2290(8) 0.5101(3) 0.0314(13) Uani 1 1 d . . .
O10 O 0.31310(9) 0.0729(6) 0.6225(3) 0.0259(12) Uani 1 1 d . . .
O11 O 0.14185(9) -0.0844(7) 0.4198(3) 0.0309(12) Uani 1 1 d . . .
O12 O 0.19057(9) -0.1209(8) 0.4536(3) 0.0388(14) Uani 1 1 d . . .
O13 O 0.19571(9) 0.1158(7) 0.3257(3) 0.0236(11) Uani 1 1 d . . .
O14 O 0.19243(10) 0.4386(7) 0.3245(3) 0.0327(14) Uani 1 1 d . . .
O15 O 0.20957(10) 0.2901(8) 0.4359(3) 0.0332(14) Uani 1 1 d . . .
O16 O 0.11342(8) 0.6749(7) 0.2848(3) 0.0282(11) Uani 1 1 d . . .
O17 O 0.06427(9) 0.7067(8) 0.2503(3) 0.0498(16) Uani 1 1 d . . .
O18 O 0.05981(10) 0.4676(7) 0.3776(3) 0.0294(12) Uani 1 1 d . . .
O19 O 0.04574(10) 0.2935(8) 0.2656(3) 0.0374(15) Uani 1 1 d . . .
O20 O 0.06325(9) 0.1486(8) 0.3762(3) 0.0359(14) Uani 1 1 d . . .
Pd1 Pd 0.417901(8) -0.03054(7) 0.61716(2) 0.01620(12) Uani 0.94 1 d P . .
Pd2 Pd 0.337558(9) 0.50448(7) 0.58289(3) 0.01891(13) Uani 0.95 1 d P . .
Pd3 Pd 0.167254(10) 0.01538(8) 0.36798(3) 0.02073(14) Uani 0.90 1 d P . .
Pd4 Pd 0.088223(10) 0.57446(7) 0.33611(3) 0.02069(14) Uani 0.88 1 d P . .
Pd1B Pd 0.4178(3) 0.5138(12) 0.6249(9) 0.053(4) Uani 0.06 1 d P . .
Pd2B Pd 0.3380(3) -0.0482(14) 0.5816(8) 0.022(2) Uani 0.05 1 d P . .
Pd3B Pd 0.16803(13) 0.5340(7) 0.3749(4) 0.0234(15) Uani 0.10 1 d P . .
Pd4B Pd 0.08879(10) -0.0186(5) 0.3374(3) 0.0195(10) Uani 0.12 1 d P . .
S1 S 0.45607(3) 0.2475(2) 0.60961(9) 0.0187(3) Uani 1 1 d . . .
S2 S 0.29949(3) 0.2247(2) 0.59061(10) 0.0214(4) Uani 1 1 d . . .
S3 S 0.20574(3) 0.2877(2) 0.35665(10) 0.0225(4) Uani 1 1 d . . .
S4 S 0.04976(3) 0.2976(2) 0.34557(10) 0.0242(4) Uani 1 1 d . . .

loop_
_atom_site_aniso_label
_atom_site_aniso_U_11
_atom_site_aniso_U_22
_atom_site_aniso_U_33
_atom_site_aniso_U_23
_atom_site_aniso_U_13
_atom_site_aniso_U_12
C1 0.020(4) 0.028(3) 0.027(4) -0.004(3) 0.007(3) 0.000(3)
C2 0.041(5) 0.031(4) 0.020(4) 0.002(3) 0.010(3) 0.004(3)
C3 0.016(4) 0.040(4) 0.026(4) -0.002(3) 0.000(3) 0.010(3)
C4 0.018(4) 0.055(4) 0.014(4) -0.005(3) 0.001(3) 0.006(3)
C5 0.017(4) 0.040(4) 0.026(4) 0.003(3) 0.001(3) 0.009(3)
C6 0.023(4) 0.035(4) 0.015(4) -0.007(3) 0.005(3) -0.002(3)
C7 0.029(4) 0.018(3) 0.030(4) -0.002(3) 0.008(3) -0.001(3)
C8 0.028(4) 0.038(4) 0.035(5) 0.005(3) 0.014(4) 0.005(3)
C9 0.026(4) 0.048(4) 0.025(4) 0.000(3) 0.003(3) 0.003(3)
C10 0.035(4) 0.045(4) 0.028(4) 0.013(3) -0.005(3) 0.006(3)
C11 0.022(4) 0.041(4) 0.057(5) -0.009(4) -0.010(4) 0.006(3)
C12 0.021(4) 0.049(4) 0.044(5) 0.013(4) 0.009(4) 0.021(4)
C13 0.015(3) 0.028(3) 0.018(4) 0.004(3) 0.007(3) 0.003(3)
C14 0.015(3) 0.033(3) 0.016(3) -0.005(3) 0.003(2) 0.001(3)
C15 0.012(3) 0.040(4) 0.031(4) -0.001(3) -0.001(3) 0.000(3)
C16 0.014(3) 0.037(4) 0.020(4) -0.002(3) 0.001(3) -0.004(3)
C17 0.022(3) 0.041(4) 0.021(3) 0.003(3) 0.009(3) -0.001(3)
C18 0.016(3) 0.032(3) 0.028(4) 0.004(3) 0.004(3) 0.002(3)
C19 0.020(4) 0.062(5) 0.029(4) -0.005(4) 0.014(3) -0.001(3)
C20 0.023(4) 0.024(3) 0.022(4) -0.003(3) 0.006(3) -0.001(3)
C21 0.010(3) 0.028(3) 0.034(4) -0.008(3) 0.003(3) -0.001(3)
C22 0.032(5) 0.046(4) 0.022(4) -0.006(3) 0.010(4) 0.000(4)
C23 0.024(4) 0.044(4) 0.030(4) 0.006(3) 0.001(3) 0.004(3)
C24 0.019(4) 0.041(4) 0.031(4) -0.012(3) 0.006(3) 0.007(3)
C25 0.023(4) 0.026(3) 0.031(4) -0.002(3) 0.007(3) 0.002(3)
C26 0.013(4) 0.027(3) 0.031(4) 0.002(3) 0.008(3) 0.003(3)
C27 0.016(4) 0.038(4) 0.029(4) 0.005(3) 0.004(3) 0.000(3)
C28 0.036(5) 0.064(5) 0.027(5) 0.012(4) 0.012(4) 0.001(4)
C29 0.047(6) 0.067(6) 0.042(6) 0.019(5) 0.004(4) 0.012(5)
C30 0.024(4) 0.067(6) 0.044(6) 0.015(5) -0.001(4) 0.022(4)
C31 0.020(4) 0.046(5) 0.041(5) 0.004(4) 0.007(4) 0.013(4)
C32 0.008(3) 0.033(3) 0.015(4) 0.005(3) -0.001(3) 0.000(3)
C33 0.022(4) 0.047(4) 0.015(4) 0.006(3) 0.004(3) -0.004(3)
C34 0.015(4) 0.037(3) 0.013(3) -0.009(3) -0.001(3) 0.003(3)
C35 0.014(4) 0.041(4) 0.023(4) -0.002(3) 0.010(3) -0.003(3)
C36 0.021(4) 0.038(4) 0.028(4) 0.003(3) 0.008(3) -0.001(3)
C37 0.017(4) 0.040(4) 0.023(4) 0.002(3) 0.006(3) 0.005(3)
C38 0.021(4) 0.052(5) 0.032(5) 0.002(4) 0.011(4) -0.001(4)
C39 0.022(4) 0.038(4) 0.024(4) -0.001(3) 0.007(3) 0.003(3)
C40 0.028(4) 0.041(4) 0.018(4) 0.002(3) 0.012(3) 0.000(3)
C41 0.018(4) 0.062(5) 0.015(4) 0.006(3) 0.004(3) 0.008(3)
C42 0.023(4) 0.067(5) 0.006(3) 0.004(3) -0.003(3) 0.008(4)
C43 0.016(3) 0.048(4) 0.029(4) -0.001(3) -0.001(3) 0.004(3)
C44 0.025(4) 0.042(4) 0.013(3) -0.003(3) 0.003(3) -0.002(3)
C45 0.030(4) 0.037(4) 0.030(5) 0.004(3) 0.009(4) -0.008(3)
C46 0.027(4) 0.044(4) 0.036(5) 0.008(3) 0.014(3) -0.001(3)
C47 0.030(5) 0.083(6) 0.031(5) -0.009(5) -0.002(4) 0.018(5)
C48 0.050(6) 0.067(6) 0.025(4) 0.008(4) -0.005(4) 0.007(5)
C49 0.034(5) 0.065(6) 0.055(6) -0.007(5) -0.013(5) 0.016(5)
C50 0.016(4) 0.066(6) 0.044(6) 0.006(4) 0.003(4) 0.013(4)
C51 0.013(4) 0.031(3) 0.019(4) -0.009(3) 0.009(3) 0.001(3)
C52 0.016(4) 0.035(4) 0.028(4) 0.005(3) -0.001(3) 0.003(3)
C53 0.028(4) 0.041(4) 0.020(4) 0.002(3) 0.008(3) -0.002(3)
C54 0.018(4) 0.034(4) 0.025(4) -0.010(3) 0.005(3) -0.003(3)
C55 0.009(4) 0.040(4) 0.034(4) 0.002(3) 0.002(3) 0.006(3)
C56 0.013(4) 0.045(4) 0.019(4) -0.009(3) 0.000(3) 0.003(3)
C57 0.017(4) 0.048(4) 0.036(5) -0.004(4) 0.011(4) -0.004(3)
C58 0.018(4) 0.035(3) 0.027(4) 0.001(3) 0.008(3) -0.002(3)
C59 0.014(3) 0.036(4) 0.033(4) -0.003(3) 0.009(3) 0.000(3)
C60 0.034(4) 0.046(4) 0.017(4) 0.001(3) 0.010(3) 0.000(3)
C61 0.029(4) 0.043(4) 0.025(4) 0.005(3) 0.001(3) 0.008(3)
C62 0.025(4) 0.040(4) 0.027(4) -0.006(3) 0.003(3) 0.002(3)
C63 0.025(4) 0.027(3) 0.026(4) 0.007(3) 0.011(3) 0.006(3)
C64 0.014(3) 0.047(4) 0.023(4) 0.001(3) 0.004(3) -0.002(3)
C65 0.014(4) 0.051(4) 0.025(4) 0.008(3) 0.004(3) 0.003(3)
C66 0.032(5) 0.096(7) 0.042(5) 0.012(5) 0.008(4) 0.012(5)
C67 0.081(8) 0.151(12) 0.061(7) 0.056(8) 0.029(6) 0.075(9)
C68 0.031(5) 0.125(9) 0.048(6) 0.033(6) 0.003(4) 0.023(5)
C69 0.014(4) 0.052(4) 0.045(5) 0.017(4) 0.006(4) 0.010(3)
C70 0.011(3) 0.038(4) 0.019(4) 0.004(3) 0.001(3) 0.004(3)
C71 0.020(3) 0.037(3) 0.021(3) 0.000(3) 0.009(3) -0.008(3)
C72 0.022(3) 0.032(3) 0.027(4) -0.002(3) 0.011(3) -0.001(3)
C73 0.014(3) 0.027(3) 0.025(4) 0.000(3) 0.007(3) 0.000(3)
C74 0.015(3) 0.040(4) 0.013(3) -0.001(3) 0.002(3) -0.001(3)
C75 0.020(3) 0.034(3) 0.018(3) -0.006(3) 0.002(3) 0.001(3)
C76 0.018(4) 0.034(4) 0.040(4) 0.000(3) 0.011(3) -0.002(3)
N1 0.017(3) 0.031(3) 0.036(4) 0.001(3) 0.007(3) 0.002(2)
N2 0.014(3) 0.028(3) 0.022(4) 0.003(2) 0.006(3) -0.001(2)
N3 0.020(3) 0.040(3) 0.032(4) 0.003(3) 0.006(3) 0.001(3)
N4 0.016(3) 0.039(3) 0.021(3) 0.002(2) 0.011(3) 0.003(2)
O1 0.021(3) 0.035(3) 0.031(3) 0.006(2) 0.009(2) 0.007(2)
O2 0.024(3) 0.042(3) 0.036(3) 0.003(2) 0.011(2) 0.002(2)
O3 0.016(2) 0.029(2) 0.020(3) -0.0031(19) 0.006(2) -0.004(2)
O4 0.021(3) 0.052(3) 0.014(3) 0.000(2) 0.007(2) -0.003(2)
O5 0.022(3) 0.025(2) 0.037(3) 0.013(2) 0.009(2) 0.006(2)
O6 0.017(3) 0.040(3) 0.028(3) 0.006(2) 0.004(2) 0.001(2)
O7 0.021(3) 0.048(3) 0.027(3) 0.010(2) 0.002(2) 0.010(2)
O8 0.021(3) 0.041(3) 0.019(3) -0.001(2) 0.007(2) 0.000(2)
O9 0.016(3) 0.062(3) 0.017(3) 0.002(3) 0.004(2) 0.002(3)
O10 0.012(3) 0.035(3) 0.032(3) 0.002(2) 0.010(2) 0.007(2)
O11 0.016(3) 0.046(3) 0.032(3) 0.009(2) 0.007(2) 0.007(2)
O12 0.026(3) 0.054(3) 0.038(3) 0.011(3) 0.010(3) 0.012(3)
O13 0.013(2) 0.031(2) 0.029(3) 0.001(2) 0.011(2) 0.001(2)
O14 0.024(3) 0.038(3) 0.038(3) 0.006(2) 0.010(3) 0.005(2)
O15 0.018(3) 0.071(4) 0.011(3) -0.004(2) 0.004(2) 0.006(3)
O16 0.018(3) 0.040(3) 0.027(3) 0.013(2) 0.002(2) 0.003(2)
O17 0.018(3) 0.088(4) 0.045(4) 0.034(3) 0.008(2) 0.012(3)
O18 0.017(3) 0.047(3) 0.025(3) 0.000(2) 0.006(2) -0.010(2)
O19 0.014(3) 0.079(4) 0.019(3) -0.003(3) 0.002(2) -0.007(3)
O20 0.015(3) 0.057(3) 0.037(3) 0.006(3) 0.010(2) 0.004(2)
Pd1 0.0088(3) 0.0220(2) 0.0182(3) 0.0021(2) 0.0036(2) 0.0007(2)
Pd2 0.0099(3) 0.0273(3) 0.0202(3) 0.0029(2) 0.0043(2) 0.0023(2)
Pd3 0.0106(3) 0.0320(3) 0.0203(3) 0.0038(3) 0.0048(2) 0.0016(3)
Pd4 0.0091(3) 0.0322(3) 0.0214(3) 0.0080(3) 0.0045(2) 0.0024(3)
Pd1B 0.078(9) 0.013(4) 0.070(10) 0.025(5) 0.018(7) -0.010(6)
Pd2B 0.016(6) 0.022(4) 0.026(6) 0.003(5) 0.001(5) -0.004(5)
Pd3B 0.022(3) 0.026(3) 0.025(3) -0.022(2) 0.014(3) -0.014(2)
Pd4B 0.010(2) 0.027(2) 0.022(2) 0.0107(19) 0.0037(18) 0.0020(19)
S1 0.0113(8) 0.0265(8) 0.0192(8) 0.0008(7) 0.0047(6) 0.0010(6)
S2 0.0105(8) 0.0367(9) 0.0180(9) 0.0048(7) 0.0054(7) 0.0023(7)
S3 0.0102(8) 0.0402(9) 0.0180(9) -0.0033(8) 0.0044(7) 0.0024(7)
S4 0.0096(8) 0.0481(10) 0.0159(9) 0.0021(7) 0.0050(7) 0.0000(7)

loop_
_atom_type_symbol
_atom_type_description
_atom_type_scat_dispersion_real
_atom_type_scat_dispersion_imag
_atom_type_scat_source
C C 0.0033 0.0016 'International Tables Vol C Tables 4.2.6.8 and 6.1.1.4'
H H 0.0000 0.0000 'International Tables Vol C Tables 4.2.6.8 and 6.1.1.4'
N N 0.0061 0.0033 'International Tables Vol C Tables 4.2.6.8 and 6.1.1.4'
O O 0.0106 0.0060 'International Tables Vol C Tables 4.2.6.8 and 6.1.1.4'
S S 0.1246 0.1234 'International Tables Vol C Tables 4.2.6.8 and 6.1.1.4'
Pd Pd -0.9988 1.0072 'International Tables Vol C Tables 4.2.6.8 and 6.1.1.4'

loop_
_geom_angle_atom_site_label_1
_geom_angle_atom_site_label_2
_geom_angle_atom_site_label_3
_geom_angle
_geom_angle_site_symmetry_1
_geom_angle_site_symmetry_3
_geom_angle_publ_flag
C6 C1 C2 116.6(7) . . ?
C6 C1 Pd1 122.1(5) . . ?
C2 C1 Pd1 121.3(6) . . ?
C3 C2 C1 121.4(7) . . ?
C4 C3 C2 120.6(7) . . ?
C5 C4 C3 119.8(7) . . ?
C4 C5 C6 119.4(7) . . ?
C5 C6 C1 122.2(6) . . ?
C5 C6 N1 116.1(7) . . ?
C1 C6 N1 121.7(7) . . ?
O1 C7 N1 125.0(7) . . ?
O1 C7 C8 117.5(7) . . ?
N1 C7 C8 117.4(7) . . ?
O2 C9 C10 101.6(6) . . ?
C11 C10 C9 102.6(6) . . ?
C10 C11 C12 104.0(6) . . ?
O2 C12 C11 103.6(6) . . ?
C18 C13 C14 120.8(6) . . ?
C18 C13 S1 119.4(5) . . ?
C14 C13 S1 119.8(5) . . ?
C13 C14 C15 118.9(6) . . ?
C16 C15 C14 121.4(7) . . ?
C15 C16 C17 118.5(6) . . ?
C15 C16 C19 121.6(7) . . ?
C17 C16 C19 119.8(6) . . ?
C18 C17 C16 121.6(6) . . ?
C13 C18 C17 118.8(6) . . ?
C25 C20 C21 116.5(7) . . ?
C25 C20 Pd2 122.6(5) . . ?
C21 C20 Pd2 120.7(5) . . ?
C22 C21 C20 122.0(7) . . ?
C21 C22 C23 119.6(7) . . ?
C22 C23 C24 119.8(8) . . ?
C25 C24 C23 119.6(7) . . ?
C24 C25 C20 122.3(7) . . ?
C24 C25 N2 113.8(7) . . ?
C20 C25 N2 123.8(7) . . ?
O6 C26 N2 123.7(6) . . ?
O6 C26 C27 118.2(7) . . ?
N2 C26 C27 118.1(6) . . ?
O7 C28 C29 105.2(7) . . ?
C28 C29 C30 101.2(7) . . ?
C31 C30 C29 104.3(7) . . ?
O7 C31 C30 106.9(7) . . ?
C33 C32 C37 119.6(6) . . ?
C33 C32 S2 121.0(5) . . ?
C37 C32 S2 119.4(5) . . ?
C34 C33 C32 121.1(7) . . ?
C33 C34 C35 120.3(7) . . ?
C36 C35 C34 118.5(6) . . ?
C36 C35 C38 121.5(7) . . ?
C34 C35 C38 120.0(7) . . ?
C37 C36 C35 122.0(7) . . ?
C36 C37 C32 118.6(7) . . ?
C44 C39 C40 118.8(7) . . ?
C44 C39 Pd3 121.0(5) . . ?
C40 C39 Pd3 120.1(6) . . ?
C41 C40 C39 120.9(7) . . ?
C40 C41 C42 120.9(6) . . ?
C41 C42 C43 119.2(7) . . ?
C42 C43 C44 119.4(7) . . ?
C39 C44 N3 124.0(7) . . ?
C39 C44 C43 120.6(6) . . ?
N3 C44 C43 115.3(7) . . ?
O11 C45 N3 126.0(7) . . ?
O11 C45 C46 114.4(7) . . ?
N3 C45 C46 119.6(7) . . ?
O12 C47 C48 103.7(7) . . ?
C49 C48 C47 104.2(8) . . ?
C48 C49 C50 104.5(8) . . ?
O12 C50 C49 105.2(7) . . ?
C52 C51 C56 119.5(6) . . ?
C52 C51 S3 121.5(6) . . ?
C56 C51 S3 119.0(5) . . ?
C51 C52 C53 120.4(7) . . ?
C52 C53 C54 121.1(7) . . ?
C55 C54 C53 118.6(6) . . ?
C55 C54 C57 120.4(7) . . ?
C53 C54 C57 121.0(7) . . ?
C54 C55 C56 120.6(7) . . ?
C55 C56 C51 119.7(7) . . ?
C63 C58 C59 116.4(7) . . ?
C63 C58 Pd4 123.5(5) . . ?
C59 C58 Pd4 120.0(5) . . ?
C60 C59 C58 121.8(7) . . ?
C59 C60 C61 120.4(6) . . ?
C62 C61 C60 118.4(7) . . ?
C63 C62 C61 120.8(7) . . ?
C62 C63 C58 122.1(6) . . ?
C62 C63 N4 115.1(7) . . ?
C58 C63 N4 122.8(7) . . ?
O16 C64 N4 124.7(6) . . ?
O16 C64 C65 118.3(6) . . ?
N4 C64 C65 117.0(6) . . ?
O17 C66 C67 107.4(7) . . ?
C68 C67 C66 105.4(8) . . ?
C67 C68 C69 108.0(8) . . ?
O17 C69 C68 105.4(7) . . ?
C75 C70 C71 120.9(6) . . ?
C75 C70 S4 120.7(5) . . ?
C71 C70 S4 118.4(5) . . ?
C72 C71 C70 117.4(6) . . ?
C71 C72 C73 121.7(6) . . ?
C74 C73 C72 118.2(6) . . ?
C74 C73 C76 121.5(6) . . ?
C72 C73 C76 120.2(6) . . ?
C73 C74 C75 121.6(6) . . ?
C70 C75 C74 120.1(6) . . ?
C7 N1 C6 128.3(7) . . ?
C26 N2 C25 126.2(6) . . ?
C45 N3 C44 127.5(7) . . ?
C64 N4 C63 126.9(6) . . ?
C7 O1 Pd1 126.3(5) . . ?
C12 O2 C9 110.8(6) . . ?
C12 O2 Pd1 126.4(5) . . ?
C9 O2 Pd1 117.1(4) . . ?
S1 O3 Pd1 117.2(3) . . ?
S1 O5 Pd1B 124.0(5) . . ?
C26 O6 Pd2 126.2(5) . . ?
C28 O7 C31 109.3(6) . . ?
C28 O7 Pd2 120.1(5) . . ?
C31 O7 Pd2 125.7(5) . . ?
S2 O8 Pd2 118.7(3) . . ?
C45 O11 Pd3 124.2(5) . . ?
C50 O12 C47 109.8(6) . . ?
C50 O12 Pd3 126.3(5) . . ?
C47 O12 Pd3 120.3(5) . . ?
S3 O13 Pd3 117.6(3) . . ?
S3 O14 Pd3B 118.6(4) . . ?
C64 O16 Pd4 126.0(5) . . ?
C66 O17 C69 109.3(6) . . ?
C66 O17 Pd4 124.9(5) . . ?
C69 O17 Pd4 125.5(5) . . ?
S4 O18 Pd4 118.4(3) . . ?
S4 O20 Pd4B 134.0(4) . . ?
C1 Pd1 O1 92.2(3) . . ?
C1 Pd1 O3 93.8(3) . . ?
O1 Pd1 O3 173.7(2) . . ?
C1 Pd1 O2 174.9(3) . . ?
O1 Pd1 O2 84.0(2) . . ?
O3 Pd1 O2 90.1(2) . . ?
C20 Pd2 O6 92.4(3) . . ?
C20 Pd2 O8 94.2(3) . . ?
O6 Pd2 O8 173.0(2) . . ?
C20 Pd2 O7 173.7(3) . . ?
O6 Pd2 O7 83.3(2) . . ?
O8 Pd2 O7 90.4(2) . . ?
C39 Pd3 O11 92.1(3) . . ?
C39 Pd3 O13 93.8(3) . . ?
O11 Pd3 O13 173.7(2) . . ?
C39 Pd3 O12 173.4(3) . . ?
O11 Pd3 O12 84.2(2) . . ?
O13 Pd3 O12 90.1(2) . . ?
C58 Pd4 O16 91.8(2) . . ?
C58 Pd4 O18 93.9(3) . . ?
O16 Pd4 O18 173.5(2) . . ?
C58 Pd4 O17 174.9(3) . . ?
O16 Pd4 O17 85.1(2) . . ?
O18 Pd4 O17 89.4(2) . . ?
C58 Pd4 Pd4B 111.7(2) . 1_565 ?
O16 Pd4 Pd4B 67.27(17) . 1_565 ?
O18 Pd4 Pd4B 113.37(18) . 1_565 ?
O17 Pd4 Pd4B 63.4(2) . 1_565 ?
O14 Pd3B S3 25.93(19) . . ?
O20 Pd4B Pd4 126.0(2) . 1_545 ?
O4 S1 O5 115.6(3) . . ?
O4 S1 O3 112.2(3) . . ?
O5 S1 O3 111.3(3) . . ?
O4 S1 C13 107.8(3) . . ?
O5 S1 C13 106.6(3) . . ?
O3 S1 C13 102.1(3) . . ?
O9 S2 O10 115.0(3) . . ?
O9 S2 O8 112.2(3) . . ?
O10 S2 O8 112.1(3) . . ?
O9 S2 C32 107.2(3) . . ?
O10 S2 C32 106.8(3) . . ?
O8 S2 C32 102.5(3) . . ?
O15 S3 O14 113.4(4) . . ?
O15 S3 O13 112.8(3) . . ?
O14 S3 O13 112.0(3) . . ?
O15 S3 C51 108.5(3) . . ?
O14 S3 C51 106.9(3) . . ?
O13 S3 C51 102.4(3) . . ?
O15 S3 Pd3B 83.5(3) . . ?
O14 S3 Pd3B 35.5(3) . . ?
O13 S3 Pd3B 110.1(2) . . ?
C51 S3 Pd3B 137.6(3) . . ?
O20 S4 O19 112.2(4) . . ?
O20 S4 O18 111.3(4) . . ?
O19 S4 O18 114.3(4) . . ?
O20 S4 C70 107.3(3) . . ?
O19 S4 C70 107.0(3) . . ?
O18 S4 C70 104.1(3) . . ?

loop_
_geom_bond_atom_site_label_1
_geom_bond_atom_site_label_2
_geom_bond_distance
_geom_bond_site_symmetry_2
_geom_bond_publ_flag
C1 C6 1.405(11) . ?
C1 C2 1.412(10) . ?
C1 Pd1 1.943(8) . ?
C2 C3 1.391(11) . ?
C3 C4 1.387(10) . ?
C4 C5 1.387(10) . ?
C5 C6 1.404(11) . ?
C6 N1 1.429(10) . ?
C7 O1 1.232(9) . ?
C7 N1 1.301(10) . ?
C7 C8 1.507(9) . ?
C9 O2 1.473(8) . ?
C9 C10 1.516(10) . ?
C10 C11 1.473(11) . ?
C11 C12 1.542(12) . ?
C12 O2 1.443(9) . ?
C13 C18 1.381(9) . ?
C13 C14 1.385(9) . ?
C13 S1 1.759(6) . ?
C14 C15 1.400(9) . ?
C15 C16 1.362(10) . ?
C16 C17 1.393(10) . ?
C16 C19 1.488(9) . ?
C17 C18 1.384(8) . ?
C20 C25 1.392(10) . ?
C20 C21 1.398(10) . ?
C20 Pd2 1.949(8) . ?
C21 C22 1.380(11) . ?
C22 C23 1.384(11) . ?
C23 C24 1.386(11) . ?
C24 C25 1.376(11) . ?
C25 N2 1.414(9) . ?
C26 O6 1.281(8) . ?
C26 N2 1.357(10) . ?
C26 C27 1.469(9) . ?
C28 O7 1.425(10) . ?
C28 C29 1.502(12) . ?
C29 C30 1.548(12) . ?
C30 C31 1.474(13) . ?
C31 O7 1.453(10) . ?
C32 C33 1.375(10) . ?
C32 C37 1.415(9) . ?
C32 S2 1.752(6) . ?
C33 C34 1.362(10) . ?
C34 C35 1.410(10) . ?
C35 C36 1.377(11) . ?
C35 C38 1.504(9) . ?
C36 C37 1.375(9) . ?
C39 C44 1.379(10) . ?
C39 C40 1.399(9) . ?
C39 Pd3 1.955(8) . ?
C40 C41 1.379(11) . ?
C41 C42 1.389(10) . ?
C42 C43 1.393(10) . ?
C43 C44 1.426(11) . ?
C44 N3 1.418(9) . ?
C45 O11 1.260(9) . ?
C45 N3 1.266(10) . ?
C45 C46 1.520(10) . ?
C47 O12 1.438(10) . ?
C47 C48 1.487(12) . ?
C48 C49 1.453(13) . ?
C49 C50 1.513(13) . ?
C50 O12 1.432(10) . ?
C51 C52 1.370(10) . ?
C51 C56 1.396(10) . ?
C51 S3 1.758(7) . ?
C52 C53 1.374(9) . ?
C53 C54 1.386(11) . ?
C54 C55 1.382(11) . ?
C54 C57 1.486(10) . ?
C55 C56 1.391(9) . ?
C58 C63 1.399(10) . ?
C58 C59 1.419(10) . ?
C58 Pd4 1.938(8) . ?
C59 C60 1.376(11) . ?
C60 C61 1.407(11) . ?
C61 C62 1.391(10) . ?
C62 C63 1.379(11) . ?
C63 N4 1.408(9) . ?
C64 O16 1.269(8) . ?
C64 N4 1.333(10) . ?
C64 C65 1.486(9) . ?
C66 O17 1.428(9) . ?
C66 C67 1.481(12) . ?
C67 C68 1.446(13) . ?
C68 C69 1.477(12) . ?
C69 O17 1.460(9) . ?
C70 C75 1.343(9) . ?
C70 C71 1.437(9) . ?
C70 S4 1.753(7) . ?
C71 C72 1.389(8) . ?
C72 C73 1.395(10) . ?
C73 C74 1.379(9) . ?
C73 C76 1.511(9) . ?
C74 C75 1.389(9) . ?
O1 Pd1 1.975(5) . ?
O2 Pd1 2.164(6) . ?
O3 S1 1.488(5) . ?
O3 Pd1 2.060(5) . ?
O4 S1 1.440(5) . ?
O5 S1 1.447(5) . ?
O5 Pd1B 1.954(17) . ?
O6 Pd2 1.968(5) . ?
O7 Pd2 2.178(5) . ?
O8 S2 1.468(6) . ?
O8 Pd2 2.057(5) . ?
O9 S2 1.452(6) . ?
O10 S2 1.456(5) . ?
O11 Pd3 1.989(5) . ?
O12 Pd3 2.163(6) . ?
O13 S3 1.493(5) . ?
O13 Pd3 2.044(5) . ?
O14 S3 1.445(6) . ?
O14 Pd3B 1.917(8) . ?
O15 S3 1.428(6) . ?
O16 Pd4 1.977(5) . ?
O17 Pd4 2.170(5) . ?
O18 S4 1.488(6) . ?
O18 Pd4 2.053(5) . ?
O19 S4 1.442(6) . ?
O20 S4 1.429(6) . ?
O20 Pd4B 2.125(7) . ?
Pd4 Pd4B 3.061(4) 1_565 ?
Pd3B S3 2.901(7) . ?
Pd4B Pd4 3.061(4) 1_545 ?
